data_1525297
loop_
_publ_author_name
'Sinha, A.K.'

_publ_section_title
;
 Close-packed ordered AB3 structures in ternary alloys of certain
 transition metals
;
_journal_name_full 'Transactions of the Metallurgical Society of Aime'
_journal_page_first 911
_journal_page_last 917
_journal_volume 245
_journal_year 1969
_chemical_formula_sum 'Cu0.09 Ni2.91 Ti'
_chemical_name_systematic '(Cu0.03 Ni0.97)3 Ti'
_space_group_IT_number 194
_symmetry_space_group_name_Hall '-P 6c 2c'
_symmetry_space_group_name_H-M 'P 63/m m c'
_cell_angle_alpha 90
_cell_angle_beta 90
_cell_angle_gamma 120
_cell_formula_units_Z 10
_cell_length_a 5.116
_cell_length_b 5.116
_cell_length_c 20.9
_cell_volume 473.738
_citation_journal_id_ASTM TMSAAB
_cod_data_source_file Sinha_TMSAAB_1969_1584.cif
_cod_data_source_block Cu0.09Ni2.91Ti1
_cod_original_cell_volume 473.7378
_cod_original_formula_sum 'Cu0.09 Ni2.91 Ti1'
_cod_database_code 1525297

loop_
_symmetry_equiv_pos_as_xyz
x,y,z
x-y,x,z+1/2
-y,x-y,z
-x,-y,z+1/2
-x+y,-x,z
y,-x+y,z+1/2
-y,-x,-z+1/2
x-y,-y,-z
x,x-y,-z+1/2
y,x,-z
-x+y,y,-z+1/2
-x,-x+y,-z
-x,-y,-z
-x+y,-x,-z-1/2
y,-x+y,-z
x,y,-z-1/2
x-y,x,-z
-y,x-y,-z-1/2
y,x,z-1/2
-x+y,y,z
-x,-x+y,z-1/2
-y,-x,z
x-y,-y,z-1/2
x,x-y,z

loop_
_atom_site_label
_atom_site_type_symbol
_atom_site_fract_x
_atom_site_fract_y
_atom_site_fract_z
_atom_site_occupancy
_atom_site_U_iso_or_equiv
Cu1 Cu 0.5 0 0.25 0.03 0.0
Ti3 Ti 0.3333 0.6667 0.95 1 0.0
Ni3 Ni 0.166 0.332 0.05 0.97 0.0
Cu2 Cu 0.833 0.666 0.15 0.03 0.0
Cu3 Cu 0.166 0.332 0.05 0.03 0.0
Ni1 Ni 0.5 0 0.25 0.97 0.0
Ti2 Ti 0.3333 0.6667 0.15 1 0.0
Ti1 Ti 0 0 0.25 1 0.0
Ni2 Ni 0.833 0.666 0.15 0.97 0.0
